data_4507722
loop_
_publ_author_name
'Luo, Yang-Hui'
'Sun, Bai-Wang'

_publ_section_title
;
 Pharmaceutical Co-Crystals of Pyrazinecarboxamide (PZA) with Various
 Carboxylic Acids: Crystallography, Hirshfeld Surfaces, and Dissolution
 Study
;
_journal_issue 5
_journal_name_full 'Crystal Growth &amp; Design'
_journal_page_first 2098
_journal_paper_doi 10.1021/cg400167w
_journal_volume 13
_journal_year 2013
_chemical_formula_moiety 'C5 H5 N3 O, 0.5(C4 H6 O4)'
_chemical_formula_sum 'C7 H8 N3 O3'
_chemical_formula_weight 182.16
_chemical_name_systematic
; 
 ? 
;
_space_group_IT_number 14
_symmetry_cell_setting monoclinic
_symmetry_space_group_name_Hall '-P 2ybc'
_symmetry_space_group_name_H-M 'P 1 21/c 1'
_atom_sites_solution_hydrogens geom
_atom_sites_solution_primary direct
_atom_sites_solution_secondary difmap
_audit_creation_method SHELXL-97
_cell_angle_alpha 90.00
_cell_angle_beta 101.54(3)
_cell_angle_gamma 90.00
_cell_formula_units_Z 4
_cell_length_a 3.8840(8)
_cell_length_b 17.364(3)
_cell_length_c 12.699(3)
_cell_measurement_reflns_used 1540
_cell_measurement_temperature 293(2)
_cell_measurement_theta_max 25.39
_cell_measurement_theta_min 2.01
_cell_volume 839.1(3)
_computing_cell_refinement 'CrystalClear (Rigaku, 2005)'
_computing_data_collection 'CrystalClear (Rigaku, 2005)'
_computing_data_reduction 'CrystalClear (Rigaku, 2005)'
_computing_molecular_graphics 'DIAMOND (Brandenburg & Putz, 2005)'
_computing_publication_material 'SHELXL-97 (Sheldrick, 2008)'
_computing_structure_refinement 'SHELXL-97 (Sheldrick, 2008)'
_computing_structure_solution 'SHELXS-97 (Sheldrick, 2008)'
_diffrn_ambient_temperature 293(2)
_diffrn_detector_area_resol_mean 13.6612
_diffrn_measured_fraction_theta_full 0.999
_diffrn_measured_fraction_theta_max 0.999
_diffrn_measurement_device_type 'Rigaku SCXmini diffractometer'
_diffrn_measurement_method CCD_Profile_fitting
_diffrn_radiation_monochromator graphite
_diffrn_radiation_source 'fine-focus sealed tube'
_diffrn_radiation_type MoK\a
_diffrn_radiation_wavelength 0.71073
_diffrn_reflns_av_R_equivalents 0.0000
_diffrn_reflns_av_sigmaI/netI 0.0420
_diffrn_reflns_limit_h_max 4
_diffrn_reflns_limit_h_min -4
_diffrn_reflns_limit_k_max 0
_diffrn_reflns_limit_k_min -20
_diffrn_reflns_limit_l_max 15
_diffrn_reflns_limit_l_min -3
_diffrn_reflns_number 1540
_diffrn_reflns_theta_full 25.39
_diffrn_reflns_theta_max 25.39
_diffrn_reflns_theta_min 2.01
_diffrn_standards_decay_% 0
_diffrn_standards_interval_count 2
_diffrn_standards_interval_time 150
_exptl_absorpt_coefficient_mu 0.115
_exptl_absorpt_correction_T_max 0.988
_exptl_absorpt_correction_T_min 0.970
_exptl_absorpt_correction_type multi-scan
_exptl_absorpt_process_details 'CrystalClear (Rigaku, 2005)'
_exptl_crystal_density_diffrn 1.442
_exptl_crystal_density_method 'not measured'
_exptl_crystal_F_000 380
_exptl_crystal_size_max 0.25
_exptl_crystal_size_mid 0.2
_exptl_crystal_size_min 0.1
_refine_diff_density_max 0.168
_refine_diff_density_min -0.181
_refine_diff_density_rms 0.040
_refine_ls_extinction_method none
_refine_ls_goodness_of_fit_ref 1.047
_refine_ls_hydrogen_treatment mixed
_refine_ls_matrix_type full
_refine_ls_number_parameters 118
_refine_ls_number_reflns 1540
_refine_ls_number_restraints 0
_refine_ls_restrained_S_all 1.047
_refine_ls_R_factor_all 0.0561
_refine_ls_R_factor_gt 0.0413
_refine_ls_shift/su_max 0.000
_refine_ls_shift/su_mean 0.000
_refine_ls_structure_factor_coef Fsqd
_refine_ls_weighting_details 'calc w=1/[\s^2^(Fo^2^)+(0.0527P)^2^+0.1557P] where P=(Fo^2^+2Fc^2^)/3'
_refine_ls_weighting_scheme calc
_refine_ls_wR_factor_gt 0.1078
_refine_ls_wR_factor_ref 0.1147
_reflns_number_gt 1186
_reflns_number_total 1540
_reflns_threshold_expression >2sigma(I)
_cod_data_source_file cg400167w_si_003.cif
_cod_data_source_block x
_cod_original_sg_symbol_H-M P21/c
_cod_database_code 4507722

loop_
_symmetry_equiv_pos_as_xyz
'x, y, z'
'-x, y+1/2, -z+1/2'
'-x, -y, -z'
'x, -y-1/2, z-1/2'

loop_
_atom_site_label
_atom_site_type_symbol
_atom_site_fract_x
_atom_site_fract_y
_atom_site_fract_z
_atom_site_U_iso_or_equiv
_atom_site_adp_type
_atom_site_occupancy
_atom_site_symmetry_multiplicity
_atom_site_calc_flag
_atom_site_refinement_flags
O3 O 0.0998(4) -0.13735(7) 0.45675(11) 0.0519(4) Uani 1 1 d .
O4 O 0.2314(4) -0.07755(7) 0.31597(10) 0.0508(4) Uani 1 1 d .
H4B H 0.2777 -0.1214 0.2993 0.076 Uiso 1 1 d R
C6 C 0.0336(5) -0.00025(10) 0.44358(13) 0.0358(4) Uani 1 1 d .
H6A H -0.1737 0.0187 0.3948 0.043 Uiso 1 1 calc R
H6B H 0.2260 0.0346 0.4397 0.043 Uiso 1 1 calc R
C7 C 0.1225(5) -0.07921(10) 0.40756(14) 0.0349(4) Uani 1 1 d .
O2 O -0.5444(5) -0.39480(8) 0.48324(11) 0.0649(5) Uani 1 1 d .
N1 N -0.5401(4) -0.21750(9) 0.26713(12) 0.0425(4) Uani 1 1 d .
N2 N -0.3268(4) -0.36584(9) 0.22871(12) 0.0414(4) Uani 1 1 d .
N3 N -0.3673(5) -0.48008(9) 0.37155(13) 0.0569(5) Uani 1 1 d .
H3A H -0.3775 -0.5182 0.4140 0.068 Uiso 1 1 calc R
H3B H -0.3030 -0.4875 0.3113 0.068 Uiso 1 1 calc R
C1 C -0.4332(5) -0.23541(11) 0.17729(15) 0.0435(5) Uani 1 1 d .
H1B H -0.4313 -0.1975 0.1257 0.052 Uiso 1 1 calc R
C2 C -0.3241(5) -0.30932(11) 0.15832(14) 0.0420(5) Uani 1 1 d .
H2B H -0.2474 -0.3195 0.0949 0.050 Uiso 1 1 calc R
C3 C -0.4335(5) -0.34777(10) 0.31919(14) 0.0366(4) Uani 1 1 d .
C4 C -0.5378(5) -0.27389(10) 0.33812(14) 0.0404(5) Uani 1 1 d .
H4A H -0.6086 -0.2633 0.4024 0.049 Uiso 1 1 calc R
C5 C -0.4498(6) -0.41055(10) 0.39870(15) 0.0448(5) Uani 1 1 d .

loop_
_atom_site_aniso_label
_atom_site_aniso_U_11
_atom_site_aniso_U_22
_atom_site_aniso_U_33
_atom_site_aniso_U_23
_atom_site_aniso_U_13
_atom_site_aniso_U_12
O3 0.0809(11) 0.0321(7) 0.0508(8) 0.0063(6) 0.0326(7) 0.0056(7)
O4 0.0836(11) 0.0307(7) 0.0473(8) 0.0011(6) 0.0355(7) 0.0069(7)
C6 0.0397(10) 0.0311(9) 0.0403(10) 0.0025(7) 0.0168(8) 0.0045(8)
C7 0.0371(10) 0.0320(9) 0.0371(9) -0.0001(7) 0.0114(8) 0.0007(7)
O2 0.1228(15) 0.0366(8) 0.0467(8) -0.0005(6) 0.0442(9) 0.0028(8)
N1 0.0574(11) 0.0330(8) 0.0398(8) -0.0009(7) 0.0165(7) 0.0026(7)
N2 0.0554(11) 0.0340(8) 0.0378(8) -0.0030(6) 0.0167(7) 0.0017(7)
N3 0.1064(17) 0.0294(8) 0.0439(9) 0.0014(7) 0.0364(10) 0.0054(9)
C1 0.0569(13) 0.0359(10) 0.0397(10) 0.0037(8) 0.0144(9) 0.0011(9)
C2 0.0570(13) 0.0391(10) 0.0328(9) -0.0016(8) 0.0161(8) 0.0001(9)
C3 0.0457(11) 0.0313(9) 0.0341(9) -0.0031(7) 0.0107(8) 0.0000(8)
C4 0.0556(13) 0.0334(10) 0.0355(9) -0.0021(8) 0.0167(8) 0.0012(8)
C5 0.0660(14) 0.0351(10) 0.0360(10) -0.0030(8) 0.0165(9) -0.0003(9)

loop_
_atom_type_symbol
_atom_type_description
_atom_type_scat_dispersion_real
_atom_type_scat_dispersion_imag
_atom_type_scat_source
C C 0.0033 0.0016 'International Tables Vol C Tables 4.2.6.8 and 6.1.1.4'
H H 0.0000 0.0000 'International Tables Vol C Tables 4.2.6.8 and 6.1.1.4'
N N 0.0061 0.0033 'International Tables Vol C Tables 4.2.6.8 and 6.1.1.4'
O O 0.0106 0.0060 'International Tables Vol C Tables 4.2.6.8 and 6.1.1.4'

loop_
_geom_angle_atom_site_label_1
_geom_angle_atom_site_label_2
_geom_angle_atom_site_label_3
_geom_angle
_geom_angle_site_symmetry_1
_geom_angle_site_symmetry_3
C7 O4 H4B 109.5 . .
C7 C6 C6 112.81(18) . 3_556
C7 C6 H6A 109.0 . .
C6 C6 H6A 109.0 3_556 .
C7 C6 H6B 109.0 . .
C6 C6 H6B 109.0 3_556 .
H6A C6 H6B 107.8 . .
O3 C7 O4 123.31(16) . .
O3 C7 C6 124.21(16) . .
O4 C7 C6 112.47(14) . .
C1 N1 C4 116.72(16) . .
C2 N2 C3 116.81(16) . .
C5 N3 H3A 120.0 . .
C5 N3 H3B 120.0 . .
H3A N3 H3B 120.0 . .
N1 C1 C2 121.66(17) . .
N1 C1 H1B 119.2 . .
C2 C1 H1B 119.2 . .
N2 C2 C1 121.51(17) . .
N2 C2 H2B 119.2 . .
C1 C2 H2B 119.2 . .
N2 C3 C4 121.39(16) . .
N2 C3 C5 118.18(15) . .
C4 C3 C5 120.40(16) . .
N1 C4 C3 121.90(16) . .
N1 C4 H4A 119.1 . .
C3 C4 H4A 119.1 . .
O2 C5 N3 124.30(17) . .
O2 C5 C3 119.10(16) . .
N3 C5 C3 116.58(16) . .

loop_
_geom_bond_atom_site_label_1
_geom_bond_atom_site_label_2
_geom_bond_distance
_geom_bond_site_symmetry_2
O3 C7 1.200(2) .
O4 C7 1.315(2) .
O4 H4B 0.8200 .
C6 C7 1.507(2) .
C6 C6 1.507(3) 3_556
C6 H6A 0.9700 .
C6 H6B 0.9700 .
O2 C5 1.233(2) .
N1 C1 1.327(2) .
N1 C4 1.330(2) .
N2 C2 1.329(2) .
N2 C3 1.334(2) .
N3 C5 1.313(2) .
N3 H3A 0.8600 .
N3 H3B 0.8600 .
C1 C2 1.388(3) .
C1 H1B 0.9300 .
C2 H2B 0.9300 .
C3 C4 1.381(3) .
C3 C5 1.496(2) .
C4 H4A 0.9300 .

loop_
_geom_torsion_atom_site_label_1
_geom_torsion_atom_site_label_2
_geom_torsion_atom_site_label_3
_geom_torsion_atom_site_label_4
_geom_torsion
_geom_torsion_site_symmetry_1
C6 C6 C7 O3 9.0(3) 3_556
C6 C6 C7 O4 -170.52(19) 3_556
C4 N1 C1 C2 0.0(3) .
C3 N2 C2 C1 -1.1(3) .
N1 C1 C2 N2 1.0(3) .
C2 N2 C3 C4 0.4(3) .
C2 N2 C3 C5 178.23(17) .
C1 N1 C4 C3 -0.7(3) .
N2 C3 C4 N1 0.6(3) .
C5 C3 C4 N1 -177.23(18) .
N2 C3 C5 O2 179.30(19) .
C4 C3 C5 O2 -2.8(3) .
N2 C3 C5 N3 -2.1(3) .
C4 C3 C5 N3 175.8(2) .
